data_4306203
loop_
_publ_author_name
'Victor I. Ovcharenko'
'Galina V. Romanenko'
'Ksenia Yu. Maryunina'
'Artem S. Bogomyakov'
'Elena V. Gorelik'

_publ_section_title
;
Thermally Induced Magnetic Anomalies in Solvates of the
Bis(hexafluoroacetylacetonate)copper(II) Complex with Pyrazolyl-Substituted
Nitronyl Nitroxide
;
_journal_name_full 'Inorganic Chemistry'
_journal_page_first 9537
_journal_page_last 9552
_journal_paper_doi 10.1021/ic8011074
_journal_volume 47
_journal_year 2008
_chemical_formula_sum 'C26 H29.5 Br0.5 Cu F12 N4 O6'
_chemical_formula_weight 825.53
_chemical_name_systematic
; 
 catena-(bis(m2-4,4,5,5-Tetramethyl-2-
 (1-butylpyrazole-4-yl)-4,5-dihydro-1H-
 imidazol-3-oxide-1-oxyl)-tetrakis(1,
 1,1,5,5,5-hexafluoropentan-2,4-
 dionato)-di-copper(ii)) bromobutane solvate 
;
_space_group_IT_number 2
_symmetry_cell_setting triclinic
_symmetry_space_group_name_Hall '-P 1'
_symmetry_space_group_name_H-M 'P -1'
_atom_sites_solution_hydrogens geom
_atom_sites_solution_primary direct
_atom_sites_solution_secondary difmap
_audit_creation_method SHELXL-97
_cell_angle_alpha 98.882(4)
_cell_angle_beta 112.109(4)
_cell_angle_gamma 96.311(4)
_cell_formula_units_Z 2
_cell_length_a 10.7539(19)
_cell_length_b 13.328(2)
_cell_length_c 13.738(3)
_cell_measurement_reflns_used 1215
_cell_measurement_temperature 295(2)
_cell_measurement_theta_max 16.40
_cell_measurement_theta_min 2.37
_cell_volume 1771.7(6)
_computing_cell_refinement 'Bruker SMART'
_computing_data_collection 'Bruker SMART'
_computing_data_reduction 'Bruker SAINT'
_computing_molecular_graphics 'Bruker SHELXTL'
_computing_publication_material 'Bruker SHELXTL'
_computing_structure_refinement 'SHELXL-97 (Sheldrick, 1997)'
_computing_structure_solution 'SHELXS-97 (Sheldrick, 1990)'
_diffrn_ambient_temperature 295(2)
_diffrn_measured_fraction_theta_full 0.992
_diffrn_measured_fraction_theta_max 0.992
_diffrn_measurement_device_type 'CCD area detector'
_diffrn_measurement_method 'phi and omega scans'
_diffrn_radiation_monochromator graphite
_diffrn_radiation_source 'fine-focus sealed tube'
_diffrn_radiation_type MoK\a
_diffrn_radiation_wavelength 0.71073
_diffrn_reflns_av_R_equivalents 0.1745
_diffrn_reflns_av_sigmaI/netI 0.1997
_diffrn_reflns_limit_h_max 11
_diffrn_reflns_limit_h_min -11
_diffrn_reflns_limit_k_max 14
_diffrn_reflns_limit_k_min -14
_diffrn_reflns_limit_l_max 15
_diffrn_reflns_limit_l_min -15
_diffrn_reflns_number 13807
_diffrn_reflns_theta_full 23.33
_diffrn_reflns_theta_max 23.33
_diffrn_reflns_theta_min 1.57
_exptl_absorpt_coefficient_mu 1.286
_exptl_absorpt_correction_type none
_exptl_crystal_density_diffrn 1.547
_exptl_crystal_density_method 'not measured'
_exptl_crystal_F_000 832
_refine_diff_density_max 0.386
_refine_diff_density_min -0.397
_refine_diff_density_rms 0.079
_refine_ls_extinction_method none
_refine_ls_goodness_of_fit_ref 0.942
_refine_ls_hydrogen_treatment mixed
_refine_ls_matrix_type full
_refine_ls_number_parameters 575
_refine_ls_number_reflns 5082
_refine_ls_number_restraints 12
_refine_ls_restrained_S_all 0.949
_refine_ls_R_factor_all 0.1572
_refine_ls_R_factor_gt 0.0789
_refine_ls_shift/su_max 0.166
_refine_ls_shift/su_mean 0.021
_refine_ls_weighting_details 'calc w=1/[\s^2^(Fo^2^)+(0.0625P)^2^+0.0000P] where P=(Fo^2^+2Fc^2^)/3'
_refine_ls_weighting_scheme calc
_refine_ls_wR_factor_gt 0.1748
_refine_ls_wR_factor_ref 0.2025
_reflns_number_gt 2359
_reflns_number_total 5085
_reflns_threshold_expression >2sigma(I)
_cod_data_source_file ic8011074_si_001_03.cif
_cod_data_source_block Bu_br295
_cod_depositor_comments
;
The following automatic conversions were performed:
'_symmetry_cell_setting' value 'Triclinic' changed to 'triclinic'
according to '/home/saulius/struct/CIF-dictionaries/cif_core.dic'
dictionary named 'cif_core.dic' version 2.4.1 from 2010-06-29.

Automatic conversion script
Id: cif_fix_enum 1527 2010-12-29 10:47:43Z saulius 
;
_cod_original_cell_volume 1771.8(5)
_cod_original_formula_sum 'C26 H29.50 Br0.50 Cu F12 N4 O6'
_cod_database_code 4306203

loop_
_symmetry_equiv_pos_as_xyz
'x, y, z'
'-x, -y, -z'

loop_
_atom_site_label
_atom_site_type_symbol
_atom_site_fract_x
_atom_site_fract_y
_atom_site_fract_z
_atom_site_U_iso_or_equiv
_atom_site_adp_type
_atom_site_occupancy
_atom_site_symmetry_multiplicity
_atom_site_calc_flag
_atom_site_refinement_flags
_atom_site_disorder_assembly
_atom_site_disorder_group
Cu1 Cu 1.0000 1.0000 0.5000 0.0528(5) Uani 1 2 d S . .
O1 O 0.8703(6) 0.8722(3) 0.4730(4) 0.0620(15) Uani 1 1 d . . .
C1 C 0.7051(17) 0.7540(9) 0.4836(12) 0.108(4) Uani 1 1 d . . .
F1 F 0.7835(10) 0.6925(6) 0.5177(9) 0.211(5) Uani 1 1 d . . .
F2 F 0.6443(10) 0.7159(6) 0.3817(7) 0.191(4) Uani 1 1 d . . .
F3 F 0.6116(9) 0.7416(4) 0.5193(8) 0.176(4) Uani 1 1 d . . .
C2 C 0.7762(9) 0.8631(7) 0.5065(8) 0.064(2) Uani 1 1 d . . .
C3 C 0.7384(12) 0.9424(9) 0.5554(9) 0.076(3) Uani 1 1 d . . .
H3 H 0.674(6) 0.925(4) 0.554(5) 0.01(2) Uiso 1 1 d . . .
C4 C 0.7909(9) 1.0433(7) 0.5771(7) 0.058(2) Uani 1 1 d . . .
C5 C 0.7352(17) 1.1193(9) 0.6300(11) 0.103(4) Uani 1 1 d . . .
F4 F 0.8232(12) 1.1578(9) 0.7273(8) 0.221(6) Uani 1 1 d . . .
F5 F 0.7244(11) 1.2023(6) 0.5973(9) 0.188(4) Uani 1 1 d . . .
F6 F 0.6336(12) 1.0921(5) 0.6456(12) 0.238(7) Uani 1 1 d . . .
O2 O 0.8887(6) 1.0818(4) 0.5560(4) 0.0609(15) Uani 1 1 d . . .
Cu2 Cu 0.5000 0.5000 0.0000 0.0624(5) Uani 1 2 d S . .
O3 O 0.4881(6) 0.5479(4) -0.1314(5) 0.0679(17) Uani 1 1 d . . .
C6 C 0.518(2) 0.5609(11) -0.2883(11) 0.092(4) Uani 1 1 d . . .
F7 F 0.413(4) 0.597(3) -0.316(2) 0.121(11) Uani 0.50 1 d P . .
F8 F 0.605(6) 0.646(3) -0.274(4) 0.19(2) Uani 0.50 1 d P . .
F9 F 0.517(5) 0.492(2) -0.372(3) 0.107(11) Uani 0.50 1 d P . .
F7A F 0.369(4) 0.542(3) -0.342(3) 0.169(19) Uani 0.50 1 d P . .
F8A F 0.566(6) 0.518(3) -0.352(4) 0.18(2) Uani 0.50 1 d P . .
F9A F 0.557(6) 0.6488(19) -0.275(3) 0.149(18) Uani 0.50 1 d P . .
C7 C 0.5497(11) 0.5197(6) -0.1867(8) 0.069(3) Uani 1 1 d . . .
C8 C 0.6525(12) 0.4623(7) -0.1606(9) 0.077(3) Uani 1 1 d . . .
H8A H 0.690(6) 0.444(4) -0.207(5) 0.04(2) Uiso 1 1 d . . .
C9 C 0.6976(9) 0.4249(6) -0.0673(8) 0.062(2) Uani 1 1 d . . .
C10 C 0.8118(13) 0.3631(11) -0.0475(12) 0.077(3) Uani 1 1 d . . .
F10 F 0.892(3) 0.381(2) -0.094(2) 0.093(7) Uani 0.50 1 d P . .
F11 F 0.922(4) 0.420(2) 0.027(4) 0.19(2) Uani 0.50 1 d P . .
F12 F 0.775(4) 0.272(3) -0.032(4) 0.182(18) Uani 0.50 1 d P . .
F10A F 0.897(3) 0.379(3) 0.050(3) 0.117(12) Uani 0.50 1 d P . .
F11A F 0.770(2) 0.2696(11) -0.068(3) 0.159(16) Uani 0.50 1 d P . .
F12A F 0.842(3) 0.3382(18) -0.136(2) 0.106(9) Uani 0.50 1 d P . .
O4 O 0.6535(6) 0.4357(4) 0.0047(4) 0.0594(15) Uani 1 1 d . . .
O01 O 0.9061(6) 1.0173(4) 0.3222(4) 0.0691(17) Uani 1 1 d . . .
N1 N 0.7806(8) 1.0248(5) 0.2699(6) 0.0602(19) Uani 1 1 d . . .
C01 C 0.7432(10) 1.1291(6) 0.2548(7) 0.066(2) Uani 1 1 d . . .
C02 C 0.7893(13) 1.1563(9) 0.1671(10) 0.097(3) Uani 1 1 d . . .
H02A H 0.7414 1.1051 0.1018 0.24(9) Uiso 1 1 calc R . .
H02B H 0.8857 1.1580 0.1902 0.05(2) Uiso 1 1 calc R . .
H02C H 0.7695 1.2228 0.1545 0.10(3) Uiso 1 1 calc R . .
C03 C 0.8124(13) 1.2092(7) 0.3575(8) 0.090(3) Uani 1 1 d . . .
H03A H 0.7795 1.1917 0.4098 0.07(3) Uiso 1 1 calc R . .
H03B H 0.7927 1.2755 0.3441 0.14(4) Uiso 1 1 calc R . .
H03C H 0.9093 1.2117 0.3842 0.10(4) Uiso 1 1 calc R . .
C04 C 0.5861(10) 1.0990(6) 0.2128(7) 0.064(2) Uani 1 1 d . . .
C05 C 0.5028(14) 1.1502(8) 0.1245(8) 0.091(3) Uani 1 1 d . . .
H05A H 0.5382 1.1459 0.0698 0.10(4) Uiso 1 1 calc R . .
H05B H 0.5084 1.2215 0.1544 0.13(4) Uiso 1 1 calc R . .
H05C H 0.4092 1.1157 0.0937 0.10(4) Uiso 1 1 calc R . .
C06 C 0.5331(12) 1.1076(7) 0.3016(8) 0.082(3) Uani 1 1 d . . .
H06A H 0.5864 1.0753 0.3571 0.05(2) Uiso 1 1 calc R . .
H06B H 0.4393 1.0737 0.2724 0.08(3) Uiso 1 1 calc R . .
H06C H 0.5401 1.1791 0.3313 0.15(5) Uiso 1 1 calc R . .
N2 N 0.5652(8) 0.9849(5) 0.1667(6) 0.0587(19) Uani 1 1 d . . .
O02 O 0.4499(6) 0.9318(4) 0.1066(5) 0.0776(18) Uani 1 1 d . . .
C07 C 0.6786(10) 0.9467(6) 0.2064(7) 0.055(2) Uani 1 1 d . . .
C08 C 0.6911(9) 0.8416(6) 0.1871(6) 0.053(2) Uani 1 1 d . B .
C09 C 0.5915(10) 0.7563(6) 0.1213(6) 0.059(2) Uani 1 1 d . . .
H09A H 0.5007 0.7597 0.0826 0.05(2) Uiso 1 1 calc R . .
N3 N 0.6421(7) 0.6687(5) 0.1204(5) 0.0586(18) Uani 1 1 d . . .
N4 N 0.7751(8) 0.6976(5) 0.1871(5) 0.070(2) Uani 1 1 d . B .
C041 C 0.8641(11) 0.6232(7) 0.2064(9) 0.100(4) Uani 1 1 d D . .
H04A H 0.9233 0.6361 0.1693 0.120 Uiso 1 1 calc R A 1
H04Z H 0.8067 0.5562 0.1692 0.120 Uiso 1 1 calc R A 1
C042 C 0.954(3) 0.611(2) 0.3153(15) 0.116(14) Uani 0.50 1 d PD B 1
H04B H 0.9089 0.6261 0.3633 0.139 Uiso 0.50 1 calc PR B 1
H04C H 1.0374 0.6620 0.3414 0.139 Uiso 0.50 1 calc PR B 1
C043 C 0.995(3) 0.503(3) 0.323(3) 0.145(18) Uani 0.50 1 d PD B 1
H04D H 0.9329 0.4579 0.3402 0.174 Uiso 0.50 1 calc PR B 1
H04E H 1.0040 0.4698 0.2590 0.174 Uiso 0.50 1 calc PR B 1
C044 C 1.134(3) 0.542(3) 0.419(4) 0.21(2) Uani 0.50 1 d PD B 1
H04F H 1.1859 0.4871 0.4261 0.316 Uiso 0.50 1 calc PR B 1
H04G H 1.1199 0.5624 0.4832 0.316 Uiso 0.50 1 calc PR B 1
H04H H 1.1826 0.5996 0.4058 0.316 Uiso 0.50 1 calc PR B 1
C42A C 0.893(3) 0.602(3) 0.316(2) 0.136(17) Uani 0.50 1 d PD B 2
H42A H 0.8108 0.6012 0.3291 0.163 Uiso 0.50 1 calc PR B 2
H42B H 0.9617 0.6585 0.3687 0.163 Uiso 0.50 1 calc PR B 2
C43A C 0.945(5) 0.499(3) 0.335(7) 0.34(6) Uani 0.50 1 d PD B 2
H43A H 0.9613 0.4887 0.4069 0.409 Uiso 0.50 1 calc PR B 2
H43B H 0.8832 0.4396 0.2819 0.409 Uiso 0.50 1 calc PR B 2
C44A C 1.075(5) 0.526(3) 0.319(4) 0.151(14) Uani 0.50 1 d PD B 2
H44A H 1.1298 0.4737 0.3376 0.226 Uiso 0.50 1 calc PR B 2
H44B H 1.1256 0.5915 0.3652 0.226 Uiso 0.50 1 calc PR B 2
H44C H 1.0540 0.5295 0.2458 0.226 Uiso 0.50 1 calc PR B 2
C010 C 0.8062(12) 0.7989(7) 0.2268(7) 0.064(3) Uani 1 1 d . . .
H01A H 0.884(6) 0.824(4) 0.273(5) 0.02(2) Uiso 1 1 d . . .
Br1 Br 1.1205(8) 1.1957(8) 0.0273(10) 0.405(5) Uani 0.50 1 d PD . 1
C1S C 1.035(6) 1.0932(19) 0.084(3) 0.94(19) Uani 0.50 1 d PD . 1
H1SA H 1.0166 1.1062 0.1495 1.130 Uiso 0.50 1 d PR . 1
H1SB H 1.1200 1.0675 0.1008 1.130 Uiso 0.50 1 d PR . 1
C2S C 1.0000 1.0000 0.0000 0.60(8) Uani 1 2 d SD . 1
H2SA H 1.0229 0.9830 -0.0627 0.715 Uiso 0.50 1 d PR . 1
H2SB H 0.9176 1.0294 -0.0217 0.715 Uiso 0.50 1 d PR . 1
C3S C 0.887(5) 0.923(3) -0.013(4) 0.45(6) Uani 0.50 1 d PD . 1
H3SA H 0.8376 0.9297 0.0341 0.544 Uiso 0.50 1 d PR . 1
H3SB H 0.9686 0.8944 0.0183 0.544 Uiso 0.50 1 d PR . 1
C4S C 0.8651(17) 0.8458(19) -0.1244(18) 0.168(18) Uani 0.50 1 d PD . 1
H4SA H 0.8287 0.7748 -0.1252 0.251 Uiso 0.50 1 d PR . 1
H4SB H 0.7894 0.8809 -0.1530 0.251 Uiso 0.50 1 d PR . 1
H4SC H 0.9192 0.8459 -0.1687 0.251 Uiso 0.50 1 d PR . 1

loop_
_atom_site_aniso_label
_atom_site_aniso_U_11
_atom_site_aniso_U_22
_atom_site_aniso_U_33
_atom_site_aniso_U_23
_atom_site_aniso_U_13
_atom_site_aniso_U_12
Cu1 0.0469(10) 0.0468(8) 0.0579(10) 0.0000(7) 0.0194(8) 0.0024(7)
O1 0.061(4) 0.047(3) 0.066(4) 0.000(3) 0.023(3) -0.007(3)
C1 0.160(14) 0.059(8) 0.108(11) 0.002(7) 0.074(10) -0.021(8)
F1 0.196(9) 0.076(5) 0.354(15) 0.099(7) 0.084(9) 0.015(5)
F2 0.259(11) 0.130(6) 0.123(7) -0.018(5) 0.065(7) -0.102(7)
F3 0.209(9) 0.080(4) 0.301(11) 0.006(5) 0.200(9) -0.029(5)
C2 0.052(6) 0.060(6) 0.081(7) 0.011(5) 0.032(6) 0.001(5)
C3 0.057(8) 0.074(8) 0.099(9) 0.007(6) 0.045(7) -0.010(6)
C4 0.052(6) 0.062(6) 0.058(6) 0.006(5) 0.023(5) 0.006(5)
C5 0.164(14) 0.064(8) 0.098(10) -0.018(7) 0.093(10) -0.009(8)
F4 0.240(11) 0.281(11) 0.123(7) -0.050(8) 0.064(7) 0.141(10)
F5 0.285(12) 0.103(5) 0.287(12) 0.063(6) 0.217(11) 0.084(6)
F6 0.283(13) 0.102(5) 0.467(19) 0.003(7) 0.327(16) 0.023(6)
O2 0.064(4) 0.059(3) 0.056(4) 0.010(3) 0.021(3) 0.010(3)
Cu2 0.0784(12) 0.0602(10) 0.0653(11) 0.0158(8) 0.0425(9) 0.0259(8)
O3 0.090(5) 0.060(4) 0.070(4) 0.017(3) 0.046(4) 0.024(3)
C6 0.167(16) 0.053(9) 0.087(10) 0.018(8) 0.080(11) 0.033(10)
F7 0.16(3) 0.16(3) 0.09(2) 0.07(2) 0.08(2) 0.08(3)
F8 0.24(3) 0.19(3) 0.14(2) 0.09(2) 0.08(2) -0.06(2)
F9 0.20(3) 0.067(10) 0.052(11) 0.014(8) 0.055(11) 0.013(12)
F7A 0.114(19) 0.25(4) 0.103(17) 0.09(2) -0.007(13) -0.03(2)
F8A 0.32(6) 0.19(4) 0.12(3) 0.06(3) 0.13(3) 0.17(4)
F9A 0.30(5) 0.042(14) 0.14(2) 0.018(14) 0.12(3) 0.02(2)
C7 0.094(8) 0.048(5) 0.073(7) 0.010(5) 0.043(6) 0.006(5)
C8 0.110(9) 0.070(7) 0.081(8) 0.012(6) 0.068(8) 0.031(6)
C9 0.061(7) 0.048(5) 0.073(7) -0.006(5) 0.032(6) 0.005(4)
C10 0.081(9) 0.091(10) 0.081(10) 0.012(8) 0.056(9) 0.030(8)
F10 0.073(14) 0.088(18) 0.13(3) -0.003(12) 0.064(16) 0.007(11)
F11 0.073(14) 0.097(18) 0.28(5) -0.05(2) -0.02(2) 0.009(12)
F12 0.16(3) 0.22(3) 0.34(4) 0.24(3) 0.18(3) 0.14(2)
F10A 0.12(3) 0.14(3) 0.094(15) 0.005(16) 0.033(15) 0.08(2)
F11A 0.106(16) 0.009(7) 0.35(4) -0.002(12) 0.093(19) 0.004(8)
F12A 0.13(2) 0.09(2) 0.110(18) -0.005(11) 0.064(16) 0.042(16)
O4 0.072(4) 0.060(3) 0.054(4) 0.006(3) 0.035(3) 0.018(3)
O01 0.054(4) 0.068(4) 0.067(4) 0.003(3) 0.008(3) 0.014(3)
N1 0.067(6) 0.055(5) 0.063(5) 0.005(4) 0.033(5) 0.012(4)
C01 0.093(8) 0.044(5) 0.061(6) 0.017(5) 0.030(6) 0.011(5)
C02 0.099(10) 0.091(9) 0.117(10) 0.054(9) 0.048(8) 0.016(7)
C03 0.127(12) 0.052(7) 0.073(7) -0.005(5) 0.026(8) 0.017(6)
C04 0.088(8) 0.051(5) 0.055(6) 0.007(4) 0.029(6) 0.019(5)
C05 0.127(12) 0.070(7) 0.084(8) 0.028(6) 0.036(8) 0.051(8)
C06 0.113(11) 0.061(7) 0.079(7) 0.013(6) 0.044(7) 0.023(7)
N2 0.047(5) 0.050(5) 0.073(5) 0.009(4) 0.019(4) 0.013(4)
O02 0.060(4) 0.067(4) 0.084(5) 0.006(3) 0.009(4) 0.009(3)
C07 0.061(6) 0.047(5) 0.059(6) 0.003(5) 0.031(5) 0.000(5)
C08 0.048(6) 0.042(5) 0.056(6) 0.000(4) 0.010(5) 0.007(4)
C09 0.055(7) 0.060(6) 0.054(6) 0.007(5) 0.015(5) 0.005(5)
N3 0.053(5) 0.047(4) 0.059(5) 0.003(3) 0.006(4) 0.012(4)
N4 0.081(6) 0.052(5) 0.058(5) -0.005(4) 0.009(5) 0.028(4)
C041 0.091(9) 0.078(7) 0.109(10) -0.018(7) 0.023(8) 0.038(6)
C042 0.028(16) 0.18(3) 0.09(2) -0.053(19) -0.001(13) 0.016(16)
C043 0.09(3) 0.30(5) 0.13(3) 0.10(3) 0.09(3) 0.13(3)
C044 0.26(6) 0.22(4) 0.18(4) 0.08(3) 0.07(4) 0.21(4)
C42A 0.11(3) 0.24(4) 0.18(3) 0.15(3) 0.12(2) 0.16(3)
C43A 0.60(15) 0.20(5) 0.48(12) 0.18(6) 0.40(13) 0.27(8)
C44A 0.14(4) 0.16(3) 0.20(4) 0.07(3) 0.11(3) 0.04(3)
C010 0.063(8) 0.059(7) 0.047(6) -0.011(5) 0.008(6) 0.003(6)
Br1 0.287(9) 0.530(13) 0.459(13) 0.168(12) 0.140(9) 0.267(10)
C1S 1.1(3) 1.4(4) 1.5(4) 1.1(3) 1.3(3) 1.0(3)
C2S 0.41(10) 0.41(9) 0.57(9) -0.42(8) -0.04(7) 0.11(7)
C3S 0.34(9) 0.26(6) 0.52(10) -0.28(6) 0.02(8) 0.15(6)
C4S 0.001(10) 0.40(5) 0.14(3) 0.13(3) 0.038(13) 0.063(18)

loop_
_atom_type_symbol
_atom_type_description
_atom_type_scat_dispersion_real
_atom_type_scat_dispersion_imag
_atom_type_scat_source
C C 0.0033 0.0016 'International Tables Vol C Tables 4.2.6.8 and 6.1.1.4'
H H 0.0000 0.0000 'International Tables Vol C Tables 4.2.6.8 and 6.1.1.4'
N N 0.0061 0.0033 'International Tables Vol C Tables 4.2.6.8 and 6.1.1.4'
O O 0.0106 0.0060 'International Tables Vol C Tables 4.2.6.8 and 6.1.1.4'
F F 0.0171 0.0103 'International Tables Vol C Tables 4.2.6.8 and 6.1.1.4'
Br Br -0.2901 2.4595 'International Tables Vol C Tables 4.2.6.8 and 6.1.1.4'
Cu Cu 0.3201 1.2651 'International Tables Vol C Tables 4.2.6.8 and 6.1.1.4'

loop_
_geom_angle_atom_site_label_1
_geom_angle_atom_site_label_2
_geom_angle_atom_site_label_3
_geom_angle
_geom_angle_site_symmetry_1
_geom_angle_site_symmetry_3
_geom_angle_publ_flag
O1 Cu1 O1 179.998(1) . 2_776 ?
O1 Cu1 O2 89.6(2) . 2_776 ?
O1 Cu1 O2 90.4(2) 2_776 2_776 ?
O1 Cu1 O2 90.4(2) . . ?
O1 Cu1 O2 89.6(2) 2_776 . ?
O2 Cu1 O2 179.999(2) 2_776 . ?
O1 Cu1 O01 93.6(2) . . ?
O1 Cu1 O01 86.4(2) 2_776 . ?
O2 Cu1 O01 81.3(2) 2_776 . ?
O2 Cu1 O01 98.7(2) . . ?
O1 Cu1 O01 86.4(2) . 2_776 ?
O1 Cu1 O01 93.6(2) 2_776 2_776 ?
O2 Cu1 O01 98.7(2) 2_776 2_776 ?
O2 Cu1 O01 81.3(2) . 2_776 ?
O01 Cu1 O01 179.998(2) . 2_776 ?
C2 O1 Cu1 125.8(5) . . ?
F1 C1 F3 106.7(11) . . ?
F1 C1 F2 103.7(12) . . ?
F3 C1 F2 104.7(13) . . ?
F1 C1 C2 114.1(13) . . ?
F3 C1 C2 114.9(11) . . ?
F2 C1 C2 111.7(10) . . ?
O1 C2 C3 124.7(9) . . ?
O1 C2 C1 113.3(9) . . ?
C3 C2 C1 122.0(10) . . ?
O1 C2 Cu1 33.5(3) . . ?
C3 C2 Cu1 91.5(6) . . ?
C1 C2 Cu1 146.4(8) . . ?
C4 C3 C2 127.6(10) . . ?
C4 C3 Cu1 64.0(6) . . ?
C2 C3 Cu1 63.8(6) . . ?
O2 C4 C3 125.5(9) . . ?
O2 C4 C5 114.5(9) . . ?
C3 C4 C5 120.0(10) . . ?
O2 C4 Cu1 34.3(4) . . ?
C3 C4 Cu1 91.4(7) . . ?
C5 C4 Cu1 148.3(8) . . ?
F6 C5 F5 108.2(14) . . ?
F6 C5 F4 101.1(12) . . ?
F5 C5 F4 97.9(11) . . ?
F6 C5 C4 120.2(10) . . ?
F5 C5 C4 116.6(10) . . ?
F4 C5 C4 109.3(13) . . ?
C4 O2 Cu1 124.6(5) . . ?
O4 Cu2 O4 180.0 . 2_665 ?
O4 Cu2 O3 88.1(2) . 2_665 ?
O4 Cu2 O3 91.9(2) 2_665 2_665 ?
O4 Cu2 O3 91.9(2) . . ?
O4 Cu2 O3 88.1(2) 2_665 . ?
O3 Cu2 O3 180.0 2_665 . ?
O4 Cu2 N3 84.9(2) . 2_665 ?
O4 Cu2 N3 95.1(2) 2_665 2_665 ?
O3 Cu2 N3 92.8(2) 2_665 2_665 ?
O3 Cu2 N3 87.2(2) . 2_665 ?
O4 Cu2 N3 95.1(2) . . ?
O4 Cu2 N3 84.9(2) 2_665 . ?
O3 Cu2 N3 87.2(2) 2_665 . ?
O3 Cu2 N3 92.8(2) . . ?
N3 Cu2 N3 179.999(1) 2_665 . ?
C7 O3 Cu2 124.8(6) . . ?
F9A C6 F7 76(3) . . ?
F9A C6 F8A 105(3) . . ?
F7 C6 F8A 125(3) . . ?
F9A C6 F9 122(3) . . ?
F7 C6 F9 110(3) . . ?
F8A C6 F9 24(4) . . ?
F9A C6 F8 23(4) . . ?
F7 C6 F8 98(3) . . ?
F8A C6 F8 87(3) . . ?
F9 C6 F8 108(3) . . ?
F9A C6 F7A 108(3) . . ?
F7 C6 F7A 32(2) . . ?
F8A C6 F7A 109(3) . . ?
F9 C6 F7A 87(3) . . ?
F8 C6 F7A 127(3) . . ?
F9A C6 C7 115(2) . . ?
F7 C6 C7 114.1(18) . . ?
F8A C6 C7 114(2) . . ?
F9 C6 C7 113.6(18) . . ?
F8 C6 C7 113(2) . . ?
F7A C6 C7 105.6(19) . . ?
F7A F7 C6 91(6) . . ?
F7A F7 F9A 139(7) . . ?
C6 F7 F9A 49.8(19) . . ?
F9A F8 C6 60(6) . . ?
F8A F9 C6 71(8) . . ?
F7 F7A C6 57(4) . . ?
F9 F8A C6 85(9) . . ?
F8 F9A C6 98(6) . . ?
F8 F9A F7 146(8) . . ?
C6 F9A F7 54(2) . . ?
O3 C7 C8 126.5(9) . . ?
O3 C7 C6 115.8(10) . . ?
C8 C7 C6 117.4(11) . . ?
O3 C7 Cu2 34.5(4) . . ?
C8 C7 Cu2 92.3(6) . . ?
C6 C7 Cu2 150.2(9) . . ?
C9 C8 C7 123.7(9) . . ?
C9 C8 Cu2 61.5(5) . . ?
C7 C8 Cu2 62.3(6) . . ?
O4 C9 C8 126.7(9) . . ?
O4 C9 C10 114.5(9) . . ?
C8 C9 C10 118.8(10) . . ?
O4 C9 Cu2 33.7(4) . . ?
C8 C9 Cu2 93.1(6) . . ?
C10 C9 Cu2 147.9(8) . . ?
F11A C10 F10A 102(3) . . ?
F11A C10 F10 108.5(18) . . ?
F10A C10 F10 100(2) . . ?
F11A C10 F12 22(3) . . ?
F10A C10 F12 84(2) . . ?
F10 C10 F12 124.1(19) . . ?
F11A C10 F11 131(3) . . ?
F10A C10 F11 34(2) . . ?
F10 C10 F11 75(2) . . ?
F12 C10 F11 117(3) . . ?
F11A C10 F12A 82(2) . . ?
F10A C10 F12A 125(2) . . ?
F10 C10 F12A 32.3(11) . . ?
F12 C10 F12A 102(2) . . ?
F11 C10 F12A 106(3) . . ?
F11A C10 C9 112.8(15) . . ?
F10A C10 C9 115.3(14) . . ?
F10 C10 C9 116.2(17) . . ?
F12 C10 C9 111.3(16) . . ?
F11 C10 C9 108.0(19) . . ?
F12A C10 C9 112.7(17) . . ?
F12A F10 C10 81(4) . . ?
F12A F10 F11 132(6) . . ?
C10 F10 F11 53.4(19) . . ?
F10A F11 C10 71(5) . . ?
F10A F11 F10 111(6) . . ?
C10 F11 F10 52.0(19) . . ?
F11A F12 C10 70(4) . . ?
F11A F12 F10A 110(6) . . ?
C10 F12 F10A 47.0(16) . . ?
F11 F10A C10 75(5) . . ?
F11 F10A F12 122(6) . . ?
C10 F10A F12 48.8(16) . . ?
F12 F11A C10 88(5) . . ?
F12 F11A F12A 136(6) . . ?
C10 F11A F12A 52.5(13) . . ?
F10 F12A C10 67(4) . . ?
F10 F12A F11A 105(5) . . ?
C10 F12A F11A 45.4(13) . . ?
C9 O4 Cu2 125.3(6) . . ?
N1 O01 Cu1 125.3(5) . . ?
O01 N1 C07 126.1(7) . . ?
O01 N1 C01 120.3(7) . . ?
C07 N1 C01 112.2(7) . . ?
C03 C01 N1 111.4(7) . . ?
C03 C01 C02 111.2(9) . . ?
N1 C01 C02 105.5(7) . . ?
C03 C01 C04 116.3(9) . . ?
N1 C01 C04 99.2(6) . . ?
C02 C01 C04 112.1(8) . . ?
C05 C04 C06 110.0(8) . . ?
C05 C04 N2 108.7(7) . . ?
C06 C04 N2 106.3(7) . . ?
C05 C04 C01 116.4(8) . . ?
C06 C04 C01 113.7(8) . . ?
N2 C04 C01 100.8(7) . . ?
O02 N2 C07 124.6(7) . . ?
O02 N2 C04 122.7(7) . . ?
C07 N2 C04 112.3(7) . . ?
N2 C07 N1 108.4(7) . . ?
N2 C07 C08 126.5(8) . . ?
N1 C07 C08 125.1(8) . . ?
C010 C08 C09 102.8(8) . . ?
C010 C08 C07 128.3(8) . . ?
C09 C08 C07 128.8(8) . . ?
N3 C09 C08 112.0(8) . . ?
C09 N3 N4 104.8(6) . . ?
C09 N3 Cu2 121.9(6) . . ?
N4 N3 Cu2 133.1(5) . . ?
C010 N4 N3 110.9(7) . . ?
C010 N4 C041 128.2(9) . . ?
N3 N4 C041 120.9(7) . . ?
N4 C041 C042 124.4(13) . . ?
N4 C041 C42A 109.4(11) . . ?
C042 C041 C42A 25.4(14) . . ?
C041 C042 C043 116.6(19) . . ?
C044 C043 C042 97(2) . . ?
C041 C42A C43A 116(4) . . ?
C44A C43A C42A 97(3) . . ?
N4 C010 C08 109.4(9) . . ?
C4S Br1 C3S 64.6(15) 2_775 2_775 ?
C4S Br1 C1S 35.7(15) 2_775 . ?
C3S Br1 C1S 48.9(14) 2_775 . ?
C4S C1S C2S 129(3) 2_775 . ?
C4S C1S C3S 73(2) 2_775 2_775 ?
C2S C1S C3S 57.7(11) . 2_775 ?
C4S C1S Br1 48.1(17) 2_775 . ?
C2S C1S Br1 101.3(13) . . ?
C3S C1S Br1 50.6(17) 2_775 . ?
C3S C2S C3S 179.997(8) . 2_775 ?
C3S C2S C1S 62.8(14) . 2_775 ?
C3S C2S C1S 117.2(14) 2_775 2_775 ?
C3S C2S C1S 117.2(14) . . ?
C3S C2S C1S 62.8(14) 2_775 . ?
C1S C2S C1S 179.998(10) 2_775 . ?
C2S C3S Br1 128(3) . 2_775 ?
C2S C3S C1S 59.5(13) . 2_775 ?
Br1 C3S C1S 80.5(19) 2_775 2_775 ?
C2S C3S C4S 101.8(17) . . ?
Br1 C3S C4S 55.7(14) 2_775 . ?
C1S C3S C4S 43.3(15) 2_775 . ?
C1S C4S Br1 96(3) 2_775 2_775 ?
C1S C4S C3S 63.3(17) 2_775 . ?
Br1 C4S C3S 60(2) 2_775 . ?

loop_
_geom_bond_atom_site_label_1
_geom_bond_atom_site_label_2
_geom_bond_distance
_geom_bond_site_symmetry_2
_geom_bond_publ_flag
Cu1 O1 1.969(5) . ?
Cu1 O1 1.969(5) 2_776 ?
Cu1 O2 1.984(5) 2_776 ?
Cu1 O2 1.984(5) . ?
Cu1 O01 2.325(6) . ?
Cu1 O01 2.325(6) 2_776 ?
O1 C2 1.261(9) . ?
C1 F1 1.255(14) . ?
C1 F3 1.281(13) . ?
C1 F2 1.290(13) . ?
C1 C2 1.494(12) . ?
C2 C3 1.347(12) . ?
C3 C4 1.342(12) . ?
C4 O2 1.268(9) . ?
C4 C5 1.464(13) . ?
C5 F6 1.217(13) . ?
C5 F5 1.258(12) . ?
C5 F4 1.295(14) . ?
Cu2 O4 1.926(5) . ?
Cu2 O4 1.926(5) 2_665 ?
Cu2 O3 1.970(6) 2_665 ?
Cu2 O3 1.970(6) . ?
Cu2 N3 2.514(6) 2_665 ?
Cu2 N3 2.514(6) . ?
O3 C7 1.226(10) . ?
C6 F9A 1.16(3) . ?
C6 F7 1.23(3) . ?
C6 F8A 1.27(4) . ?
C6 F9 1.34(4) . ?
C6 F8 1.33(4) . ?
C6 F7A 1.46(4) . ?
C6 C7 1.512(14) . ?
F7 F7A 0.78(5) . ?
F7 F9A 1.48(6) . ?
F8 F9A 0.52(10) . ?
F9 F8A 0.54(8) . ?
C7 C8 1.381(12) . ?
C8 C9 1.381(12) . ?
C9 O4 1.246(9) . ?
C9 C10 1.516(12) . ?
C10 F11A 1.227(19) . ?
C10 F10A 1.27(3) . ?
C10 F10 1.27(3) . ?
C10 F12 1.31(3) . ?
C10 F11 1.30(4) . ?
C10 F12A 1.37(3) . ?
F10 F12A 0.74(2) . ?
F10 F11 1.56(5) . ?
F11 F10A 0.74(5) . ?
F12 F11A 0.48(6) . ?
F12 F10A 1.73(4) . ?
F11A F12A 1.71(5) . ?
O01 N1 1.292(8) . ?
N1 C07 1.340(9) . ?
N1 C01 1.512(9) . ?
C01 C03 1.501(11) . ?
C01 C02 1.542(11) . ?
C01 C04 1.547(12) . ?
C04 C05 1.521(10) . ?
C04 C06 1.524(11) . ?
C04 N2 1.511(9) . ?
N2 O02 1.255(7) . ?
N2 C07 1.329(10) . ?
C07 C08 1.416(10) . ?
C08 C010 1.377(11) . ?
C08 C09 1.394(10) . ?
C09 N3 1.342(9) . ?
N3 N4 1.348(8) . ?
N4 C010 1.329(10) . ?
N4 C041 1.439(10) . ?
C041 C042 1.493(17) . ?
C041 C42A 1.498(17) . ?
C042 C043 1.550(19) . ?
C043 C044 1.53(2) . ?
C42A C43A 1.55(2) . ?
C43A C44A 1.51(2) . ?
Br1 C4S 1.48(3) 2_775 ?
Br1 C3S 1.55(4) 2_775 ?
Br1 C1S 1.98(2) . ?
C1S C4S 1.16(4) 2_775 ?
C1S C2S 1.466(18) . ?
C1S C3S 1.51(4) 2_775 ?
C2S C3S 1.436(19) . ?
C2S C3S 1.437(19) 2_775 ?
C2S C1S 1.466(18) 2_775 ?
C3S Br1 1.55(4) 2_775 ?
C3S C1S 1.51(4) 2_775 ?
C3S C4S 1.622(19) . ?
C4S C1S 1.16(4) 2_775 ?
C4S Br1 1.48(3) 2_775 ?
